data_7249903
loop_
_publ_author_name
'Topi&#x107;, Edi'
'Sarjanovi&#x107;, Josipa'
'Musija, Danijela'
'Mandari&#x107;, Mirna'
'Hrenar, Tomica'
'Pisk, Jana'
'Vrdoljak, Vi&#x161;nja'

_publ_section_title
;
 High-valent oxovanadium metallosupramolecular species as catalysts for
 the oxidation of benzyl alcohol derivatives.
;
_journal_issue 5
_journal_name_full 'RSC advances'
_journal_page_first 3547
_journal_page_last 3561
_journal_paper_doi 10.1039/d4ra09073j
_journal_volume 15
_journal_year 2025
_chemical_formula_moiety 'C28 H24 N6 O8 V2, 0.5[CH4O]'
_chemical_formula_sum 'C28.5 H26 N6 O8.5 V2'
_chemical_formula_weight 690.43
_chemical_name_systematic '[N'-(2-oxobenzylidene)isonicotinoylhydrazonato](methoxo)oxovanadium(v) methanol solvate'
_space_group_crystal_system orthorhombic
_space_group_IT_number 73
_space_group_name_Hall '-I 2b 2c'
_space_group_name_H-M_alt 'I b c a'
_atom_sites_solution_hydrogens geom
_audit_creation_date 2024-02-05
_audit_creation_method
;
Olex2 1.5
(compiled 2023.08.24 svn.re1ec1418 for OlexSys, GUI svn.r6817)
;
_audit_update_record
;
2024-07-03 deposited with the CCDC.	2025-01-30 downloaded from the CCDC.
;
_cell_angle_alpha 90
_cell_angle_beta 90
_cell_angle_gamma 90
_cell_formula_units_Z 16
_cell_length_a 22.0687(2)
_cell_length_b 20.5886(2)
_cell_length_c 26.8420(3)
_cell_measurement_reflns_used 18194
_cell_measurement_temperature 169.98(10)
_cell_measurement_theta_max 76.9860
_cell_measurement_theta_min 3.2950
_cell_volume 12196.0(2)
_computing_cell_refinement 'CrysAlisPro 1.171.42.53a (Rigaku OD, 2022)'
_computing_data_collection 'CrysAlisPro 1.171.42.53a (Rigaku OD, 2022)'
_computing_data_reduction 'CrysAlisPro 1.171.42.53a (Rigaku OD, 2022)'
_computing_molecular_graphics 'Olex2 1.5 (Dolomanov et al., 2009)'
_computing_publication_material 'Olex2 1.5 (Dolomanov et al., 2009)'
_computing_structure_refinement 'SHELXL 2018/3 (Sheldrick, 2015)'
_computing_structure_solution 'SHELXT 2018/2 (Sheldrick, 2018)'
_diffrn_ambient_temperature 170.15
_diffrn_detector_area_resol_mean 10.0000
_diffrn_detector_type HyPix
_diffrn_measured_fraction_theta_full 0.998
_diffrn_measured_fraction_theta_max 0.986
_diffrn_measurement_details
;
List of Runs (angles in degrees, time in seconds):

  # Type    Start    End  Width  t~exp~   \w     \q     \k     \f   Frames
#--------------------------------------------------------------------------
  1  \w   -101.00 -34.00   0.50    1.00    --  -47.29 -63.00  -7.00  134
  2  \w    -74.00 -49.00   0.50    5.50    --  -86.25  64.00 -83.00   50
  3  \w     45.00  71.00   0.50    5.50    --  107.75-102.00 -96.00   52
  4  \w     36.00  70.00   0.50    5.50    --  107.75 -63.00  -7.00   68
  5  \w     92.00 175.00   0.50    5.50    --  107.75  63.00 129.00  166
  6  \w    126.00 151.00   0.50    5.50    --  107.75  64.00 -83.00   50
  7  \w     35.00  60.00   0.50    5.50    --  107.75 -64.00 140.00   50
  8  \w    -25.00  20.00   0.50    1.00    --  -47.29  19.00 -90.00   90
  9  \w   -115.00 -90.00   0.50    1.00    --  -47.29 -77.00 -60.00   50
 10  \w     89.00 119.00   0.50    1.00    --   47.29  77.00  60.00   60
 11  \w     80.00 111.00   0.50    5.50    --  107.75-125.00   0.00   62
 12  \w     37.00  63.00   0.50    5.50    --  107.75 -95.00  60.00   52
 13  \w     44.00  70.00   0.50    5.50    --  107.75 -61.00  30.00   52
 14  \w     54.00 111.00   0.50    5.50    --  107.75-125.00 -30.00  114
 15  \w     68.00 106.00   0.50    5.50    --  107.75-125.00-180.00   76
 16  \w    107.00 137.00   0.50    5.50    --  107.75 125.00 150.00   60
 17  \w     38.00 107.00   0.50    5.50    --  107.75-125.00-150.00  138
 18  \w     36.00  67.00   0.50    5.50    --  107.75 -61.00  60.00   62
 19  \w    133.00 167.00   0.50    5.50    --  107.75  30.00  60.00   68
 20  \w     39.00  67.00   0.50    5.50    --  107.75-125.00 -60.00   56
 21  \w     75.00 107.00   0.50    5.50    --  107.75-125.00 -60.00   64
 22  \w     97.00 122.00   0.50    5.50    --  107.75 125.00  30.00   50
 23  \w    142.00 176.00   0.50    5.50    --  107.75 125.00  30.00   68
 24  \w     35.00  60.00   0.50    5.50    --  107.75 -61.00 -60.00   50
;
_diffrn_measurement_device 'four-circle diffractometer'
_diffrn_measurement_device_type 'XtaLAB Synergy, Dualflex, HyPix'
_diffrn_measurement_method '\w scans'
_diffrn_radiation_type CuK\a
_diffrn_radiation_wavelength 1.54184
_diffrn_reflns_av_R_equivalents 0.0315
_diffrn_reflns_av_unetI/netI 0.0255
_diffrn_reflns_Laue_measured_fraction_full 0.998
_diffrn_reflns_Laue_measured_fraction_max 0.986
_diffrn_reflns_limit_h_max 27
_diffrn_reflns_limit_h_min -24
_diffrn_reflns_limit_k_max 26
_diffrn_reflns_limit_k_min -19
_diffrn_reflns_limit_l_max 34
_diffrn_reflns_limit_l_min -33
_diffrn_reflns_number 34430
_diffrn_reflns_point_group_measured_fraction_full 0.998
_diffrn_reflns_point_group_measured_fraction_max 0.986
_diffrn_reflns_theta_full 67.684
_diffrn_reflns_theta_max 77.725
_diffrn_reflns_theta_min 4.006
_exptl_absorpt_coefficient_mu 5.668
_exptl_absorpt_correction_T_max 1.000
_exptl_absorpt_correction_T_min 0.151
_exptl_absorpt_correction_type gaussian
_exptl_absorpt_process_details
;
CrysAlisPro 1.171.42.53a (Rigaku Oxford Diffraction, 2022)
Numerical absorption correction based on gaussian integration over
a multifaceted crystal model
Empirical absorption correction using spherical harmonics,
implemented in SCALE3 ABSPACK scaling algorithm.
;
_exptl_crystal_colour brown
_exptl_crystal_colour_primary brown
_exptl_crystal_density_diffrn 1.504
_exptl_crystal_description plate
_exptl_crystal_F_000 5648
_exptl_crystal_size_max 0.227
_exptl_crystal_size_mid 0.19
_exptl_crystal_size_min 0.051
_refine_diff_density_max 0.348
_refine_diff_density_min -0.474
_refine_diff_density_rms 0.054
_refine_ls_extinction_method none
_refine_ls_goodness_of_fit_ref 1.092
_refine_ls_hydrogen_treatment constr
_refine_ls_matrix_type full
_refine_ls_number_parameters 409
_refine_ls_number_reflns 6412
_refine_ls_number_restraints 0
_refine_ls_restrained_S_all 1.092
_refine_ls_R_factor_all 0.0377
_refine_ls_R_factor_gt 0.0352
_refine_ls_shift/su_max 0.002
_refine_ls_shift/su_mean 0.000
_refine_ls_structure_factor_coef Fsqd
_refine_ls_weighting_details 'w=1/[\s^2^(Fo^2^)+(0.0547P)^2^+11.9058P] where P=(Fo^2^+2Fc^2^)/3'
_refine_ls_weighting_scheme calc
_refine_ls_wR_factor_gt 0.0999
_refine_ls_wR_factor_ref 0.1018
_reflns_Friedel_coverage 0.000
_reflns_number_gt 5950
_reflns_number_total 6412
_reflns_threshold_expression 'I > 2\s(I)'
_cod_data_source_file d4ra09073j2.cif
_cod_data_source_block exp_4327
_cod_original_formula_sum 'C28.50 H26 N6 O8.50 V2'
_cod_database_code 7249903
_shelx_shelxl_version_number 2018/3
_shelx_space_group_comment
;
The symmetry employed for this shelxl refinement is uniquely defined
by the following loop, which should always be used as a source of
symmetry information in preference to the above space-group names.
They are only intended as comments.
;
_shelx_estimated_absorpt_t_max 0.761
_shelx_estimated_absorpt_t_min 0.359
_olex2_refinement_description
;
1. Fixed Uiso
 At 1.2 times of:
  All C(H) groups
 At 1.5 times of:
  All C(H,H,H) groups
2. Others
 Fixed Sof: C14A(0.75) H14D(0.75) H14E(0.75) H14F(0.75) C15A(0.25) H15A(0.25)
 H15B(0.25) H15C(0.25)
3.a Aromatic/amide H refined with riding coordinates:
 C7(H7), C5(H5), C6(H6), C3A(H3A), C4(H4), C3(H3), C4A(H4A), C5A(H5A),
 C13(H13), C7A(H7A), C6A(H6A), C10(H10), C12(H12), C11(H11), C13A(H13A),
 C11A(H11A), C10A(H10A), C12A(H12A)
3.b Idealised Me refined as rotating group:
 C14(H14A,H14B,H14C), C14A(H14D,H14E,H14F), C15A(H15A,H15B,H15C)
;
_smtbx_masks_special_details
;
A solvent mask was calculated and 176 electrons were 
found in a volume of 1296\%A^3^ in 1 void per unit cell. 
This is consistent with the presence of 
0.5[CH4O] per Asymmetric Unit 
which account for 144 electrons 
per unit cell.
;
_smtbx_masks_void_probe_radius 1.2
_smtbx_masks_void_truncation_radius 1.2
_olex2_submission_special_instructions 'No special instructions were received'
_oxdiff_exptl_absorpt_empirical_details
;
Empirical correction (ABSPACK) includes:
- Absorption correction using spherical harmonics
- Frame scaling
- Detector area scaling
;

loop_
_space_group_symop_operation_xyz
'x, y, z'
'-x+1/2, -y, z+1/2'
'-x, y+1/2, -z+1/2'
'x+1/2, -y+1/2, -z'
'x+1/2, y+1/2, z+1/2'
'-x+1, -y+1/2, z+1'
'-x+1/2, y+1, -z+1'
'x+1, -y+1, -z+1/2'
'-x, -y, -z'
'x-1/2, y, -z-1/2'
'x, -y-1/2, z-1/2'
'-x-1/2, y-1/2, z'
'-x+1/2, -y+1/2, -z+1/2'
'x, y+1/2, -z'
'x+1/2, -y, z'
'-x, y, z+1/2'

loop_
_atom_site_label
_atom_site_type_symbol
_atom_site_fract_x
_atom_site_fract_y
_atom_site_fract_z
_atom_site_U_iso_or_equiv
_atom_site_adp_type
_atom_site_occupancy
_atom_site_site_symmetry_order
_atom_site_calc_flag
_atom_site_refinement_flags_posn
_atom_site_refinement_flags_adp
_atom_site_refinement_flags_occupancy
_atom_site_disorder_assembly
_atom_site_disorder_group
V1 V 0.84490(2) 0.66087(2) 0.79792(2) 0.02415(9) Uani 1 1 d . . . . .
V1A V 0.62901(2) 0.44455(2) 0.54894(2) 0.03047(10) Uani 1 1 d . . . . .
O1 O 0.79325(5) 0.60748(6) 0.75435(5) 0.0265(2) Uani 1 1 d . . . . .
O2 O 0.90484(6) 0.72265(6) 0.80887(5) 0.0309(3) Uani 1 1 d . . . . .
O4 O 0.87308(6) 0.59401(6) 0.83276(5) 0.0302(3) Uani 1 1 d . . . . .
O1A O 0.58381(6) 0.41220(6) 0.60794(5) 0.0308(3) Uani 1 1 d . . . . .
O3 O 0.79348(6) 0.68796(7) 0.83393(5) 0.0344(3) Uani 1 1 d . . . . .
N2 N 0.82274(6) 0.72149(7) 0.73623(5) 0.0247(3) Uani 1 1 d . . . . .
O2A O 0.65920(6) 0.50921(8) 0.50818(6) 0.0405(3) Uani 1 1 d . . . . .
O4A O 0.69250(6) 0.39590(8) 0.56535(6) 0.0408(3) Uani 1 1 d . . . . .
O3A O 0.59539(7) 0.39968(8) 0.50922(6) 0.0417(3) Uani 1 1 d . . . . .
N1 N 0.78817(7) 0.69260(7) 0.69869(5) 0.0263(3) Uani 1 1 d . . . . .
N3A N 0.41741(7) 0.37338(7) 0.73464(6) 0.0268(3) Uani 1 1 d . . . . .
N2A N 0.55544(7) 0.50961(8) 0.55767(6) 0.0286(3) Uani 1 1 d . . . . .
N1A N 0.51420(6) 0.49396(7) 0.59514(6) 0.0286(3) Uani 1 1 d . . . . .
N3 N 0.67380(7) 0.51470(8) 0.61172(6) 0.0299(3) Uani 1 1 d . . . . .
C7 C 0.83691(8) 0.78163(8) 0.72953(7) 0.0269(3) Uani 1 1 d . . . . .
H7 H 0.821078 0.803334 0.701138 0.032 Uiso 1 1 calc R U . . .
C8 C 0.87544(8) 0.81751(9) 0.76283(7) 0.0273(4) Uani 1 1 d . . . . .
C2A C 0.49487(8) 0.41796(8) 0.65941(7) 0.0264(3) Uani 1 1 d . . . . .
C1 C 0.77561(7) 0.63357(9) 0.71238(6) 0.0251(3) Uani 1 1 d . . . . .
C9 C 0.90819(8) 0.78664(8) 0.80138(7) 0.0271(3) Uani 1 1 d . . . . .
C2 C 0.74003(8) 0.59252(8) 0.67776(7) 0.0260(3) Uani 1 1 d . . . . .
C1A C 0.53370(8) 0.44251(8) 0.61841(7) 0.0273(4) Uani 1 1 d . . . . .
C5 C 0.67353(8) 0.57970(9) 0.60807(7) 0.0308(4) Uani 1 1 d . . . . .
H5 H 0.650024 0.599002 0.582378 0.037 Uiso 1 1 calc R U . . .
C6 C 0.70562(8) 0.62013(9) 0.63968(7) 0.0276(3) Uani 1 1 d . . . . .
H6 H 0.704228 0.665925 0.635505 0.033 Uiso 1 1 calc R U . . .
C3A C 0.50192(8) 0.35640(9) 0.67970(7) 0.0297(4) Uani 1 1 d . . . . .
H3A H 0.533180 0.328410 0.668253 0.036 Uiso 1 1 calc R U . . .
C4 C 0.70673(8) 0.48859(9) 0.64851(7) 0.0310(4) Uani 1 1 d . . . . .
H4 H 0.707218 0.442660 0.651844 0.037 Uiso 1 1 calc R U . . .
C3 C 0.74016(8) 0.52530(9) 0.68202(7) 0.0299(4) Uani 1 1 d . . . . .
H3 H 0.762883 0.504694 0.707589 0.036 Uiso 1 1 calc R U . . .
C4A C 0.46259(8) 0.33647(9) 0.71695(7) 0.0297(4) Uani 1 1 d . . . . .
H4A H 0.467948 0.294338 0.730691 0.036 Uiso 1 1 calc R U . . .
C5A C 0.41138(9) 0.43250(9) 0.71461(8) 0.0333(4) Uani 1 1 d . . . . .
H5A H 0.379326 0.459304 0.726246 0.040 Uiso 1 1 calc R U . . .
C13 C 0.88304(9) 0.88489(9) 0.75601(8) 0.0326(4) Uani 1 1 d . . . . .
H13 H 0.861651 0.906318 0.730071 0.039 Uiso 1 1 calc R U . . .
C7A C 0.54124(9) 0.55975(10) 0.53133(7) 0.0319(4) Uani 1 1 d . . . . .
H7A H 0.503921 0.580999 0.538074 0.038 Uiso 1 1 calc R U . . .
C6A C 0.44888(9) 0.45677(9) 0.67813(8) 0.0336(4) Uani 1 1 d . . . . .
H6A H 0.443304 0.499657 0.665909 0.040 Uiso 1 1 calc R U . . .
C10 C 0.94772(9) 0.82273(10) 0.83114(8) 0.0337(4) Uani 1 1 d . . . . .
H10 H 0.970468 0.801803 0.856536 0.040 Uiso 1 1 calc R U . . .
C8A C 0.57917(9) 0.58518(10) 0.49214(7) 0.0358(4) Uani 1 1 d . . . . .
C12 C 0.92120(10) 0.92021(10) 0.78656(8) 0.0375(4) Uani 1 1 d . . . . .
H12 H 0.925130 0.965808 0.782182 0.045 Uiso 1 1 calc R U . . .
C9A C 0.63691(10) 0.55896(10) 0.48226(8) 0.0367(4) Uani 1 1 d . . . . .
C11 C 0.95378(9) 0.88875(10) 0.82370(8) 0.0376(4) Uani 1 1 d . . . . .
H11 H 0.980575 0.912984 0.844235 0.045 Uiso 1 1 calc R U . . .
C14 C 0.85800(11) 0.57453(12) 0.88208(8) 0.0434(5) Uani 1 1 d . . . . .
H14A H 0.850746 0.527579 0.882748 0.065 Uiso 1 1 calc R U . . .
H14B H 0.821326 0.597384 0.892885 0.065 Uiso 1 1 calc R U . . .
H14C H 0.891523 0.585214 0.904572 0.065 Uiso 1 1 calc R U . . .
C13A C 0.55877(11) 0.63940(12) 0.46514(8) 0.0430(5) Uani 1 1 d . . . . .
H13A H 0.519826 0.657020 0.471815 0.052 Uiso 1 1 calc R U . . .
C11A C 0.65192(13) 0.64132(13) 0.41971(9) 0.0516(6) Uani 1 1 d . . . . .
H11A H 0.676943 0.660682 0.395042 0.062 Uiso 1 1 calc R U . . .
C10A C 0.67301(12) 0.58783(12) 0.44569(9) 0.0483(6) Uani 1 1 d . . . . .
H10A H 0.712066 0.570740 0.438652 0.058 Uiso 1 1 calc R U . . .
C12A C 0.59487(12) 0.66729(12) 0.42897(9) 0.0500(6) Uani 1 1 d . . . . .
H12A H 0.580890 0.703792 0.410628 0.060 Uiso 1 1 calc R U . . .
C14A C 0.6964(2) 0.3252(2) 0.56454(19) 0.0587(10) Uani 0.75 1 d . . P A 1
H14D H 0.676466 0.307412 0.594178 0.088 Uiso 0.75 1 calc R U P A 1
H14E H 0.739102 0.311989 0.564340 0.088 Uiso 0.75 1 calc R U P A 1
H14F H 0.676358 0.308561 0.534565 0.088 Uiso 0.75 1 calc R U P A 1
C15A C 0.7151(6) 0.3422(7) 0.5439(5) 0.054(3) Uani 0.25 1 d . . P A -1
H15A H 0.681710 0.313942 0.533401 0.081 Uiso 0.25 1 calc R U P A -1
H15B H 0.740705 0.319055 0.567847 0.081 Uiso 0.25 1 calc R U P A -1
H15C H 0.739314 0.354431 0.514772 0.081 Uiso 0.25 1 calc R U P A -1

loop_
_atom_site_aniso_label
_atom_site_aniso_U_11
_atom_site_aniso_U_22
_atom_site_aniso_U_33
_atom_site_aniso_U_23
_atom_site_aniso_U_13
_atom_site_aniso_U_12
V1 0.02361(16) 0.02338(16) 0.02545(16) -0.00081(10) -0.00172(11) 0.00308(10)
V1A 0.02478(17) 0.03638(19) 0.03026(17) -0.00631(12) 0.00425(12) -0.00282(12)
O1 0.0246(6) 0.0275(6) 0.0272(6) 0.0004(5) -0.0010(5) -0.0011(5)
O2 0.0297(6) 0.0252(6) 0.0378(7) -0.0021(5) -0.0079(5) 0.0021(5)
O4 0.0303(6) 0.0297(6) 0.0306(6) 0.0018(5) -0.0014(5) 0.0034(5)
O1A 0.0249(6) 0.0319(6) 0.0356(7) -0.0011(5) 0.0047(5) -0.0003(5)
O3 0.0344(7) 0.0390(7) 0.0298(6) -0.0008(5) 0.0012(5) 0.0098(6)
N2 0.0218(7) 0.0256(7) 0.0266(7) -0.0019(5) -0.0016(5) 0.0029(5)
O2A 0.0333(7) 0.0498(9) 0.0385(8) -0.0013(6) 0.0105(6) -0.0044(6)
O4A 0.0294(7) 0.0481(8) 0.0448(8) -0.0142(7) 0.0020(6) 0.0055(6)
O3A 0.0373(7) 0.0476(8) 0.0401(8) -0.0135(6) 0.0003(6) -0.0015(6)
N1 0.0256(7) 0.0262(7) 0.0271(7) -0.0034(5) -0.0028(6) 0.0027(6)
N3A 0.0233(7) 0.0250(7) 0.0323(7) 0.0014(6) 0.0015(6) -0.0025(5)
N2A 0.0234(7) 0.0346(8) 0.0278(7) -0.0031(6) 0.0018(6) -0.0066(6)
N1A 0.0240(7) 0.0319(7) 0.0298(7) 0.0008(6) 0.0032(6) -0.0049(6)
N3 0.0248(7) 0.0327(8) 0.0322(8) -0.0046(6) 0.0023(6) -0.0036(6)
C7 0.0256(8) 0.0255(8) 0.0296(8) 0.0015(7) 0.0024(7) 0.0042(6)
C8 0.0243(8) 0.0266(8) 0.0311(9) -0.0026(7) 0.0050(7) 0.0004(6)
C2A 0.0226(8) 0.0270(8) 0.0296(8) -0.0029(7) -0.0010(7) -0.0047(6)
C1 0.0197(7) 0.0287(8) 0.0268(8) -0.0016(6) 0.0009(6) 0.0022(6)
C9 0.0242(8) 0.0240(8) 0.0331(9) -0.0045(7) 0.0031(7) 0.0010(6)
C2 0.0216(8) 0.0289(8) 0.0274(8) -0.0029(7) 0.0039(6) -0.0005(6)
C1A 0.0216(8) 0.0287(8) 0.0317(9) -0.0051(7) 0.0001(7) -0.0036(6)
C5 0.0232(8) 0.0371(10) 0.0320(9) -0.0001(7) -0.0014(7) -0.0001(7)
C6 0.0243(8) 0.0282(8) 0.0304(8) -0.0017(7) -0.0003(7) -0.0001(7)
C3A 0.0237(8) 0.0293(8) 0.0361(9) -0.0018(7) 0.0002(7) 0.0036(7)
C4 0.0311(9) 0.0294(9) 0.0324(9) -0.0020(7) 0.0020(7) -0.0023(7)
C3 0.0307(9) 0.0307(9) 0.0283(8) -0.0019(7) -0.0005(7) 0.0008(7)
C4A 0.0252(9) 0.0261(8) 0.0378(10) 0.0047(7) 0.0007(7) 0.0026(7)
C5A 0.0294(9) 0.0238(8) 0.0466(11) 0.0000(8) 0.0099(8) 0.0005(7)
C13 0.0353(9) 0.0265(9) 0.0361(10) 0.0018(7) 0.0057(8) -0.0008(7)
C7A 0.0261(9) 0.0380(10) 0.0317(9) 0.0027(7) -0.0033(7) -0.0061(7)
C6A 0.0306(9) 0.0237(8) 0.0465(11) 0.0039(8) 0.0085(8) -0.0006(7)
C10 0.0287(9) 0.0334(9) 0.0389(10) -0.0059(8) -0.0018(8) 0.0005(7)
C8A 0.0349(10) 0.0441(11) 0.0282(9) 0.0006(8) -0.0023(8) -0.0130(8)
C12 0.0422(11) 0.0257(9) 0.0447(11) -0.0029(8) 0.0074(9) -0.0073(8)
C9A 0.0410(10) 0.0417(11) 0.0273(9) -0.0025(8) 0.0024(8) -0.0123(9)
C11 0.0351(10) 0.0333(10) 0.0443(11) -0.0103(8) 0.0022(8) -0.0071(8)
C14 0.0471(12) 0.0477(12) 0.0352(11) 0.0131(9) -0.0006(9) 0.0065(10)
C13A 0.0424(11) 0.0503(12) 0.0365(10) 0.0078(9) -0.0049(9) -0.0122(10)
C11A 0.0673(16) 0.0531(14) 0.0344(11) 0.0013(10) 0.0146(11) -0.0194(12)
C10A 0.0534(14) 0.0527(13) 0.0388(11) -0.0059(10) 0.0169(10) -0.0131(11)
C12A 0.0608(15) 0.0518(13) 0.0373(11) 0.0069(10) -0.0014(11) -0.0150(11)
C14A 0.065(3) 0.041(2) 0.070(3) -0.019(2) -0.017(2) 0.0131(19)
C15A 0.049(7) 0.056(8) 0.058(8) -0.016(6) 0.005(5) 0.014(5)

loop_
_atom_type_symbol
_atom_type_description
_atom_type_scat_dispersion_real
_atom_type_scat_dispersion_imag
_atom_type_scat_source
C C 0.0181 0.0091 'International Tables Vol C Tables 4.2.6.8 and 6.1.1.4'
H H 0.0000 0.0000 'International Tables Vol C Tables 4.2.6.8 and 6.1.1.4'
N N 0.0311 0.0180 'International Tables Vol C Tables 4.2.6.8 and 6.1.1.4'
O O 0.0492 0.0322 'International Tables Vol C Tables 4.2.6.8 and 6.1.1.4'
V V 0.0687 2.1097 'International Tables Vol C Tables 4.2.6.8 and 6.1.1.4'

loop_
_exptl_crystal_face_index_h
_exptl_crystal_face_index_k
_exptl_crystal_face_index_l
_exptl_crystal_face_perp_dist
2 2 -1 0.0909
-2 -2 1 0.0780
1 -2 0 0.0994
-1 2 0 0.0955
0 0 -1 0.0270
0 0 1 0.0240
1 -1 0 0.0818

loop_
_geom_angle_atom_site_label_1
_geom_angle_atom_site_label_2
_geom_angle_atom_site_label_3
_geom_angle
_geom_angle_site_symmetry_1
_geom_angle_site_symmetry_3
_geom_angle_publ_flag
O1 V1 N2 74.48(5) . . ?
O1 V1 N3A 78.73(5) . 15_565 ?
O2 V1 O1 152.64(6) . . ?
O2 V1 N2 83.41(6) . . ?
O2 V1 N3A 80.85(6) . 15_565 ?
O4 V1 O1 94.75(6) . . ?
O4 V1 O2 101.42(6) . . ?
O4 V1 N2 160.63(6) . . ?
O4 V1 N3A 85.00(6) . 15_565 ?
O3 V1 O1 98.26(7) . . ?
O3 V1 O2 99.88(7) . . ?
O3 V1 O4 101.63(7) . . ?
O3 V1 N2 95.92(6) . . ?
O3 V1 N3A 172.99(6) . 15_565 ?
N2 V1 N3A 77.20(5) . 15_565 ?
O1A V1A N2A 74.87(6) . . ?
O1A V1A N3 81.41(5) . . ?
O2A V1A O1A 153.48(6) . . ?
O2A V1A N2A 83.47(6) . . ?
O2A V1A N3 80.54(6) . . ?
O4A V1A O1A 90.54(7) . . ?
O4A V1A O2A 105.57(7) . . ?
O4A V1A N2A 158.93(7) . . ?
O4A V1A N3 80.93(6) . . ?
O3A V1A O1A 96.05(7) . . ?
O3A V1A O2A 100.91(8) . . ?
O3A V1A O4A 101.89(8) . . ?
O3A V1A N2A 94.80(7) . . ?
O3A V1A N3 176.26(7) . . ?
N2A V1A N3 81.91(6) . . ?
C1 O1 V1 117.06(11) . . ?
C9 O2 V1 133.73(12) . . ?
C14 O4 V1 128.77(13) . . ?
C1A O1A V1A 116.00(12) . . ?
N1 N2 V1 115.88(10) . . ?
C7 N2 V1 127.97(12) . . ?
C7 N2 N1 116.15(15) . . ?
C9A O2A V1A 136.90(13) . . ?
C14A O4A V1A 127.3(2) . . ?
C15A O4A V1A 130.6(6) . . ?
C15A O4A C14A 31.7(6) . . ?
C1 N1 N2 108.11(14) . . ?
C4A N3A V1 124.82(12) . 15_465 ?
C5A N3A V1 118.56(12) . 15_465 ?
C5A N3A C4A 116.59(16) . . ?
N1A N2A V1A 115.73(11) . . ?
C7A N2A V1A 129.18(13) . . ?
C7A N2A N1A 114.95(16) . . ?
C1A N1A N2A 108.55(15) . . ?
C5 N3 V1A 122.71(12) . . ?
C4 N3 V1A 119.60(12) . . ?
C4 N3 C5 117.18(16) . . ?
N2 C7 H7 118.3 . . ?
N2 C7 C8 123.36(17) . . ?
C8 C7 H7 118.3 . . ?
C9 C8 C7 121.77(16) . . ?
C13 C8 C7 119.69(17) . . ?
C13 C8 C9 118.49(17) . . ?
C3A C2A C1A 122.50(16) . . ?
C6A C2A C1A 119.70(16) . . ?
C6A C2A C3A 117.79(17) . . ?
O1 C1 C2 117.65(15) . . ?
N1 C1 O1 124.35(16) . . ?
N1 C1 C2 117.99(16) . . ?
O2 C9 C8 121.73(16) . . ?
O2 C9 C10 118.26(17) . . ?
C10 C9 C8 119.92(17) . . ?
C6 C2 C1 121.06(16) . . ?
C3 C2 C1 121.05(16) . . ?
C3 C2 C6 117.88(16) . . ?
O1A C1A N1A 124.57(17) . . ?
O1A C1A C2A 119.21(16) . . ?
N1A C1A C2A 116.22(16) . . ?
N3 C5 H5 118.2 . . ?
N3 C5 C6 123.57(17) . . ?
C6 C5 H5 118.2 . . ?
C2 C6 H6 120.6 . . ?
C5 C6 C2 118.88(17) . . ?
C5 C6 H6 120.6 . . ?
C2A C3A H3A 120.6 . . ?
C4A C3A C2A 118.89(17) . . ?
C4A C3A H3A 120.6 . . ?
N3 C4 H4 118.4 . . ?
N3 C4 C3 123.25(17) . . ?
C3 C4 H4 118.4 . . ?
C2 C3 H3 120.4 . . ?
C4 C3 C2 119.24(17) . . ?
C4 C3 H3 120.4 . . ?
N3A C4A C3A 123.60(16) . . ?
N3A C4A H4A 118.2 . . ?
C3A C4A H4A 118.2 . . ?
N3A C5A H5A 118.1 . . ?
N3A C5A C6A 123.83(17) . . ?
C6A C5A H5A 118.1 . . ?
C8 C13 H13 119.6 . . ?
C12 C13 C8 120.90(19) . . ?
C12 C13 H13 119.6 . . ?
N2A C7A H7A 118.3 . . ?
N2A C7A C8A 123.31(19) . . ?
C8A C7A H7A 118.3 . . ?
C2A C6A H6A 120.4 . . ?
C5A C6A C2A 119.27(17) . . ?
C5A C6A H6A 120.4 . . ?
C9 C10 H10 119.9 . . ?
C11 C10 C9 120.11(19) . . ?
C11 C10 H10 119.9 . . ?
C9A C8A C7A 121.52(19) . . ?
C13A C8A C7A 118.6(2) . . ?
C13A C8A C9A 119.81(19) . . ?
C13 C12 H12 120.1 . . ?
C13 C12 C11 119.71(18) . . ?
C11 C12 H12 120.1 . . ?
O2A C9A C8A 122.01(18) . . ?
O2A C9A C10A 118.9(2) . . ?
C10A C9A C8A 119.0(2) . . ?
C10 C11 C12 120.85(19) . . ?
C10 C11 H11 119.6 . . ?
C12 C11 H11 119.6 . . ?
O4 C14 H14A 109.5 . . ?
O4 C14 H14B 109.5 . . ?
O4 C14 H14C 109.5 . . ?
H14A C14 H14B 109.5 . . ?
H14A C14 H14C 109.5 . . ?
H14B C14 H14C 109.5 . . ?
C8A C13A H13A 119.7 . . ?
C12A C13A C8A 120.5(2) . . ?
C12A C13A H13A 119.7 . . ?
C10A C11A H11A 119.3 . . ?
C10A C11A C12A 121.4(2) . . ?
C12A C11A H11A 119.3 . . ?
C9A C10A H10A 120.0 . . ?
C11A C10A C9A 120.1(2) . . ?
C11A C10A H10A 120.0 . . ?
C13A C12A C11A 119.2(2) . . ?
C13A C12A H12A 120.4 . . ?
C11A C12A H12A 120.4 . . ?
O4A C14A H14D 109.5 . . ?
O4A C14A H14E 109.5 . . ?
O4A C14A H14F 109.5 . . ?
H14D C14A H14E 109.5 . . ?
H14D C14A H14F 109.5 . . ?
H14E C14A H14F 109.5 . . ?
C15A C14A O4A 65.8(11) . . ?
C15A C14A H14D 171.4 . . ?
C15A C14A H14E 67.1 . . ?
C15A C14A H14F 79.1 . . ?
O4A C15A H15A 109.5 . . ?
O4A C15A H15B 109.5 . . ?
O4A C15A H15C 109.5 . . ?
C14A C15A O4A 82.5(11) . . ?
C14A C15A H15A 62.4 . . ?
C14A C15A H15B 67.5 . . ?
C14A C15A H15C 167.7 . . ?
H15A C15A H15B 109.5 . . ?
H15A C15A H15C 109.5 . . ?
H15B C15A H15C 109.5 . . ?

loop_
_geom_bond_atom_site_label_1
_geom_bond_atom_site_label_2
_geom_bond_distance
_geom_bond_site_symmetry_2
_geom_bond_publ_flag
V1 O1 1.9684(12) . ?
V1 O2 1.8586(13) . ?
V1 O4 1.7765(13) . ?
V1 O3 1.5914(13) . ?
V1 N2 2.1306(14) . ?
V1 N3A 2.4379(15) 15_565 ?
V1A O1A 1.9865(13) . ?
V1A O2A 1.8475(15) . ?
V1A O4A 1.7777(15) . ?
V1A O3A 1.5941(15) . ?
V1A N2A 2.1178(16) . ?
V1A N3 2.4296(16) . ?
O1 C1 1.307(2) . ?
O2 C9 1.335(2) . ?
O4 C14 1.423(2) . ?
O1A C1A 1.301(2) . ?
N2 N1 1.397(2) . ?
N2 C7 1.290(2) . ?
O2A C9A 1.332(3) . ?
O4A C14A 1.459(4) . ?
O4A C15A 1.342(12) . ?
N1 C1 1.300(2) . ?
N3A C4A 1.341(2) . ?
N3A C5A 1.337(2) . ?
N2A N1A 1.394(2) . ?
N2A C7A 1.290(3) . ?
N1A C1A 1.303(2) . ?
N3 C5 1.342(2) . ?
N3 C4 1.339(3) . ?
C7 H7 0.9500 . ?
C7 C8 1.438(3) . ?
C8 C9 1.413(3) . ?
C8 C13 1.409(3) . ?
C2A C1A 1.484(2) . ?
C2A C3A 1.388(3) . ?
C2A C6A 1.386(3) . ?
C1 C2 1.481(2) . ?
C9 C10 1.397(3) . ?
C2 C6 1.395(3) . ?
C2 C3 1.389(3) . ?
C5 H5 0.9500 . ?
C5 C6 1.384(3) . ?
C6 H6 0.9500 . ?
C3A H3A 0.9500 . ?
C3A C4A 1.386(3) . ?
C4 H4 0.9500 . ?
C4 C3 1.387(3) . ?
C3 H3 0.9500 . ?
C4A H4A 0.9500 . ?
C5A H5A 0.9500 . ?
C5A C6A 1.376(3) . ?
C13 H13 0.9500 . ?
C13 C12 1.382(3) . ?
C7A H7A 0.9500 . ?
C7A C8A 1.443(3) . ?
C6A H6A 0.9500 . ?
C10 H10 0.9500 . ?
C10 C11 1.380(3) . ?
C8A C9A 1.409(3) . ?
C8A C13A 1.405(3) . ?
C12 H12 0.9500 . ?
C12 C11 1.389(3) . ?
C9A C10A 1.397(3) . ?
C11 H11 0.9500 . ?
C14 H14A 0.9800 . ?
C14 H14B 0.9800 . ?
C14 H14C 0.9800 . ?
C13A H13A 0.9500 . ?
C13A C12A 1.381(3) . ?
C11A H11A 0.9500 . ?
C11A C10A 1.384(4) . ?
C11A C12A 1.390(4) . ?
C10A H10A 0.9500 . ?
C12A H12A 0.9500 . ?
C14A H14D 0.9800 . ?
C14A H14E 0.9800 . ?
C14A H14F 0.9800 . ?
C14A C15A 0.774(13) . ?
C15A H15A 0.9800 . ?
C15A H15B 0.9800 . ?
C15A H15C 0.9800 . ?

loop_
_geom_torsion_atom_site_label_1
_geom_torsion_atom_site_label_2
_geom_torsion_atom_site_label_3
_geom_torsion_atom_site_label_4
_geom_torsion
_geom_torsion_site_symmetry_1
_geom_torsion_site_symmetry_2
_geom_torsion_site_symmetry_3
_geom_torsion_site_symmetry_4
_geom_torsion_publ_flag
V1 O1 C1 N1 -2.5(2) . . . . ?
V1 O1 C1 C2 176.16(11) . . . . ?
V1 O2 C9 C8 -29.4(3) . . . . ?
V1 O2 C9 C10 153.91(14) . . . . ?
V1 N2 N1 C1 2.44(17) . . . . ?
V1 N2 C7 C8 4.7(2) . . . . ?
V1 N3A C4A C3A 177.70(14) 15_465 . . . ?
V1 N3A C5A C6A -178.97(16) 15_465 . . . ?
V1A O1A C1A N1A -4.7(2) . . . . ?
V1A O1A C1A C2A 175.13(12) . . . . ?
V1A O2A C9A C8A 18.8(3) . . . . ?
V1A O2A C9A C10A -164.14(16) . . . . ?
V1A O4A C14A C15A 108.9(13) . . . . ?
V1A O4A C15A C14A -97.5(13) . . . . ?
V1A N2A N1A C1A 3.44(17) . . . . ?
V1A N2A C7A C8A -7.1(3) . . . . ?
V1A N3 C5 C6 -170.99(14) . . . . ?
V1A N3 C4 C3 171.47(14) . . . . ?
O1 V1 O2 C9 68.8(2) . . . . ?
O1 V1 O4 C14 -105.53(17) . . . . ?
O1 C1 C2 C6 162.04(16) . . . . ?
O1 C1 C2 C3 -18.3(2) . . . . ?
O2 V1 O4 C14 96.65(17) . . . . ?
O2 C9 C10 C11 178.23(18) . . . . ?
O4 V1 O2 C9 -166.18(17) . . . . ?
O1A V1A O2A C9A -57.4(3) . . . . ?
O1A V1A O4A C14A 68.0(3) . . . . ?
O1A V1A O4A C15A 108.9(8) . . . . ?
O3 V1 O2 C9 -62.06(18) . . . . ?
O3 V1 O4 C14 -6.07(18) . . . . ?
N2 V1 O2 C9 32.83(17) . . . . ?
N2 V1 O4 C14 -160.57(19) . . . . ?
N2 N1 C1 O1 -0.1(2) . . . . ?
N2 N1 C1 C2 -178.78(14) . . . . ?
N2 C7 C8 C9 9.9(3) . . . . ?
N2 C7 C8 C13 -172.68(17) . . . . ?
O2A V1A O4A C14A -133.4(3) . . . . ?
O2A V1A O4A C15A -92.4(8) . . . . ?
O2A C9A C10A C11A -177.2(2) . . . . ?
O4A V1A O2A C9A 177.17(19) . . . . ?
O3A V1A O2A C9A 71.4(2) . . . . ?
O3A V1A O4A C14A -28.3(3) . . . . ?
O3A V1A O4A C15A 12.6(8) . . . . ?
N1 N2 C7 C8 -175.88(15) . . . . ?
N1 C1 C2 C6 -19.2(2) . . . . ?
N1 C1 C2 C3 160.44(17) . . . . ?
N3A V1 O2 C9 110.87(17) 15_565 . . . ?
N3A V1 O4 C14 176.25(17) 15_565 . . . ?
N3A C5A C6A C2A 1.9(3) . . . . ?
N2A V1A O2A C9A -22.24(19) . . . . ?
N2A V1A O4A C14A 113.4(3) . . . . ?
N2A V1A O4A C15A 154.3(8) . . . . ?
N2A N1A C1A O1A 0.6(2) . . . . ?
N2A N1A C1A C2A -179.18(14) . . . . ?
N2A C7A C8A C9A -4.3(3) . . . . ?
N2A C7A C8A C13A 178.84(19) . . . . ?
N1A N2A C7A C8A 177.50(17) . . . . ?
N3 V1A O2A C9A -105.1(2) . . . . ?
N3 V1A O4A C14A 149.2(3) . . . . ?
N3 V1A O4A C15A -169.9(8) . . . . ?
N3 C5 C6 C2 -0.4(3) . . . . ?
N3 C4 C3 C2 0.0(3) . . . . ?
C7 N2 N1 C1 -177.01(15) . . . . ?
C7 C8 C9 O2 -0.2(3) . . . . ?
C7 C8 C9 C10 176.42(17) . . . . ?
C7 C8 C13 C12 -178.07(17) . . . . ?
C8 C9 C10 C11 1.5(3) . . . . ?
C8 C13 C12 C11 1.7(3) . . . . ?
C2A C3A C4A N3A 0.3(3) . . . . ?
C1 C2 C6 C5 179.51(16) . . . . ?
C1 C2 C3 C4 -179.32(16) . . . . ?
C9 C8 C13 C12 -0.6(3) . . . . ?
C9 C10 C11 C12 -0.4(3) . . . . ?
C1A C2A C3A C4A -178.12(17) . . . . ?
C1A C2A C6A C5A 177.11(18) . . . . ?
C5 N3 C4 C3 -0.5(3) . . . . ?
C6 C2 C3 C4 0.3(3) . . . . ?
C3A C2A C1A O1A -15.1(3) . . . . ?
C3A C2A C1A N1A 164.77(17) . . . . ?
C3A C2A C6A C5A -1.8(3) . . . . ?
C4 N3 C5 C6 0.7(3) . . . . ?
C3 C2 C6 C5 -0.1(3) . . . . ?
C4A N3A C5A C6A -0.8(3) . . . . ?
C5A N3A C4A C3A -0.3(3) . . . . ?
C13 C8 C9 O2 -177.62(16) . . . . ?
C13 C8 C9 C10 -1.0(3) . . . . ?
C13 C12 C11 C10 -1.2(3) . . . . ?
C7A N2A N1A C1A 179.52(16) . . . . ?
C7A C8A C9A O2A 0.6(3) . . . . ?
C7A C8A C9A C10A -176.50(19) . . . . ?
C7A C8A C13A C12A 176.8(2) . . . . ?
C6A C2A C1A O1A 166.06(17) . . . . ?
C6A C2A C1A N1A -14.1(2) . . . . ?
C6A C2A C3A C4A 0.8(3) . . . . ?
C8A C9A C10A C11A -0.1(3) . . . . ?
C8A C13A C12A C11A -0.4(4) . . . . ?
C9A C8A C13A C12A 0.0(3) . . . . ?
C13A C8A C9A O2A 177.33(19) . . . . ?
C13A C8A C9A C10A 0.3(3) . . . . ?
C10A C11A C12A C13A 0.5(4) . . . . ?
C12A C11A C10A C9A -0.3(4) . . . . ?

loop_
_smtbx_masks_void_nr
_smtbx_masks_void_average_x
_smtbx_masks_void_average_y
_smtbx_masks_void_average_z
_smtbx_masks_void_volume
_smtbx_masks_void_count_electrons
_smtbx_masks_void_content
1 0.123 0.250 0.000 323.9 43.6 '2 CH4O'
2 0.390 0.250 0.500 323.9 45.4 '2 CH4O'
3 -0.560 0.750 0.500 323.9 43.6 '2 CH4O'
4 -0.155 0.750 0.000 323.9 45.4 '2 CH4O'
